data_1567788
loop_
_publ_author_name
'Verspeek, Dennis'
'Ahrens, Sebastian'
'Spannenberg, Anke'
'Wen, Xiaodong'
'Yang, Yong'
'Li, Yong-Wang'
'Junge, Kathrin'
'Beller, Matthias'

_publ_section_title
;
 Manganese N,N,N-pincer complex-catalyzed epoxidation of unactivated
 aliphatic olefins
;
_journal_issue 24
_journal_name_full 'Catalysis Science &amp; Technology'
_journal_page_first 7341
_journal_page_last 7348
_journal_paper_doi 10.1039/D2CY01472F
_journal_volume 12
_journal_year 2022
_chemical_formula_sum 'C16 H16 F6 Mn N4 O6 S2'
_chemical_formula_weight 593.39
_space_group_crystal_system triclinic
_space_group_IT_number 2
_space_group_name_Hall '-P 1'
_space_group_name_H-M_alt 'P -1'
_atom_sites_solution_hydrogens mixed
_audit_creation_method SHELXL-2018/3
_audit_update_record
;
2022-07-08 deposited with the CCDC.	2022-10-17 downloaded from the CCDC.
;
_cell_angle_alpha 73.4523(18)
_cell_angle_beta 75.8056(18)
_cell_angle_gamma 72.4567(18)
_cell_formula_units_Z 2
_cell_length_a 8.8255(10)
_cell_length_b 11.6235(14)
_cell_length_c 12.5980(15)
_cell_measurement_reflns_used 9969
_cell_measurement_temperature 200(2)
_cell_measurement_theta_max 28.42
_cell_measurement_theta_min 2.24
_cell_volume 1163.1(2)
_computing_cell_refinement 'SAINT (Bruker, 2013)'
_computing_data_collection 'APEX2 (Bruker, 2014)'
_computing_data_reduction SAINT
_computing_structure_refinement 'SHELXL-2018/3 (Sheldrick, 2015)'
_computing_structure_solution 'SHELXS-97 (Sheldrick, 2008)'
_diffrn_ambient_temperature 200(2)
_diffrn_detector_area_resol_mean 8.3333
_diffrn_measured_fraction_theta_full 1.000
_diffrn_measured_fraction_theta_max 0.998
_diffrn_measurement_device_type 'Bruker APEX-II CCD'
_diffrn_measurement_method '\f and \w scans'
_diffrn_radiation_type MoK\a
_diffrn_radiation_wavelength 0.71073
_diffrn_reflns_av_R_equivalents 0.0299
_diffrn_reflns_av_unetI/netI 0.0172
_diffrn_reflns_Laue_measured_fraction_full 1.000
_diffrn_reflns_Laue_measured_fraction_max 0.998
_diffrn_reflns_limit_h_max 12
_diffrn_reflns_limit_h_min -12
_diffrn_reflns_limit_k_max 15
_diffrn_reflns_limit_k_min -15
_diffrn_reflns_limit_l_max 17
_diffrn_reflns_limit_l_min -17
_diffrn_reflns_number 52834
_diffrn_reflns_point_group_measured_fraction_full 1.000
_diffrn_reflns_point_group_measured_fraction_max 0.998
_diffrn_reflns_theta_full 25.242
_diffrn_reflns_theta_max 29.145
_diffrn_reflns_theta_min 1.713
_diffrn_source 'fine-focus sealed tube'
_exptl_absorpt_coefficient_mu 0.836
_exptl_absorpt_correction_T_max 0.94
_exptl_absorpt_correction_T_min 0.69
_exptl_absorpt_correction_type multi-scan
_exptl_absorpt_process_details 'SADABS (Bruker, 2014)'
_exptl_crystal_colour colourless
_exptl_crystal_density_diffrn 1.694
_exptl_crystal_description plate
_exptl_crystal_F_000 598
_exptl_crystal_size_max 0.480
_exptl_crystal_size_mid 0.200
_exptl_crystal_size_min 0.070
_refine_diff_density_max 0.580
_refine_diff_density_min -0.498
_refine_diff_density_rms 0.056
_refine_ls_extinction_method none
_refine_ls_goodness_of_fit_ref 1.030
_refine_ls_hydrogen_treatment mixed
_refine_ls_matrix_type full
_refine_ls_number_parameters 461
_refine_ls_number_reflns 6252
_refine_ls_number_restraints 114
_refine_ls_restrained_S_all 1.045
_refine_ls_R_factor_all 0.0576
_refine_ls_R_factor_gt 0.0404
_refine_ls_shift/su_max 0.001
_refine_ls_shift/su_mean 0.000
_refine_ls_structure_factor_coef Fsqd
_refine_ls_weighting_details 'w=1/[\s^2^(Fo^2^)+(0.0438P)^2^+0.9697P] where P=(Fo^2^+2Fc^2^)/3'
_refine_ls_weighting_scheme calc
_refine_ls_wR_factor_gt 0.0966
_refine_ls_wR_factor_ref 0.1089
_reflns_Friedel_coverage 0.000
_reflns_number_gt 4888
_reflns_number_total 6252
_reflns_threshold_expression 'I > 2\s(I)'
_cod_data_source_file d2cy01472f2.cif
_cod_data_source_block AX2324
_cod_depositor_comments 'Adding full bibliography for 1567788--1567789.cif.'
_cod_database_code 1567788
_shelx_shelxl_version_number 2018/3
_shelx_space_group_comment
;
The symmetry employed for this shelxl refinement is uniquely defined
by the following loop, which should always be used as a source of
symmetry information in preference to the above space-group names.
They are only intended as comments.
;

loop_
_space_group_symop_operation_xyz
'x, y, z'
'-x, -y, -z'

loop_
_atom_site_label
_atom_site_type_symbol
_atom_site_fract_x
_atom_site_fract_y
_atom_site_fract_z
_atom_site_U_iso_or_equiv
_atom_site_adp_type
_atom_site_occupancy
_atom_site_site_symmetry_order
_atom_site_calc_flag
_atom_site_refinement_flags_posn
_atom_site_refinement_flags_adp
_atom_site_refinement_flags_occupancy
_atom_site_disorder_assembly
_atom_site_disorder_group
C1 C 1.1443(3) 0.2032(3) 0.8696(3) 0.0613(7) Uani 1 1 d . . . . .
H1 H 1.154235 0.120411 0.866724 0.074 Uiso 1 1 calc R U . . .
C2 C 1.2653(3) 0.2294(4) 0.9038(3) 0.0702(9) Uani 1 1 d . . . . .
H2B H 1.357548 0.165671 0.923263 0.084 Uiso 1 1 calc R U . . .
C3 C 1.2506(3) 0.3485(3) 0.9092(2) 0.0619(8) Uani 1 1 d . . . . .
H3 H 1.332404 0.368043 0.932645 0.074 Uiso 1 1 calc R U . . .
C4 C 1.1155(3) 0.4400(3) 0.88008(19) 0.0489(6) Uani 1 1 d . . . . .
H4 H 1.103511 0.522962 0.883335 0.059 Uiso 1 1 calc R U . . .
C5 C 0.9972(3) 0.4086(2) 0.84591(18) 0.0395(5) Uani 1 1 d . . . . .
C6 C 0.8434(3) 0.5025(2) 0.8193(2) 0.0430(5) Uani 1 1 d . . . . .
H6A H 0.764037 0.506957 0.889757 0.052 Uiso 1 1 calc R U . . .
H6B H 0.865658 0.585159 0.786717 0.052 Uiso 1 1 calc R U . . .
C7 C 0.6052(3) 0.5319(2) 0.7360(2) 0.0444(5) Uani 1 1 d . . . . .
H7A H 0.595704 0.617901 0.690667 0.053 Uiso 1 1 calc R U . . .
H7B H 0.545814 0.535863 0.813098 0.053 Uiso 1 1 calc R U . . .
C8 C 0.5297(3) 0.4643(2) 0.68544(19) 0.0392(4) Uani 1 1 d . . . . .
C9 C 0.3881(3) 0.5241(2) 0.6420(2) 0.0473(5) Uani 1 1 d . . . . .
H9 H 0.340018 0.609514 0.639943 0.057 Uiso 1 1 calc R U . . .
C10 C 0.3191(3) 0.4564(3) 0.6021(2) 0.0563(7) Uani 1 1 d . . . . .
H10 H 0.221257 0.494277 0.573456 0.068 Uiso 1 1 calc R U . . .
C11 C 0.3934(4) 0.3337(3) 0.6042(2) 0.0640(8) Uani 1 1 d . . . . .
H11 H 0.347758 0.286009 0.576667 0.077 Uiso 1 1 calc R U . . .
C12 C 0.5351(4) 0.2805(3) 0.6467(2) 0.0585(7) Uani 1 1 d . . . . .
H12 H 0.587087 0.196135 0.646394 0.070 Uiso 1 1 calc R U . . .
C15 C 0.8865(3) -0.0373(2) 0.80098(18) 0.0438(5) Uani 1 1 d . . . . .
C16 C 0.9436(4) -0.1688(2) 0.7999(2) 0.0624(8) Uani 1 1 d . . . . .
H16A H 0.850882 -0.204123 0.813880 0.094 Uiso 1 1 calc R U . . .
H16B H 1.009325 -0.212081 0.858648 0.094 Uiso 1 1 calc R U . . .
H16C H 1.008916 -0.178272 0.726356 0.094 Uiso 1 1 calc R U . . .
Mn1 Mn 0.81827(4) 0.26428(3) 0.77150(3) 0.03701(10) Uani 1 1 d D . . . .
N1 N 1.0124(2) 0.29209(19) 0.84032(17) 0.0439(4) Uani 1 1 d . . . . .
N2 N 0.7747(2) 0.47086(17) 0.74039(18) 0.0401(4) Uani 1 1 d . . . . .
H2A H 0.831(4) 0.502(3) 0.663(3) 0.070(9) Uiso 1 1 d . . . . .
N3 N 0.6020(2) 0.34408(18) 0.68862(17) 0.0442(4) Uani 1 1 d . . . . .
N4 N 0.8456(3) 0.06518(18) 0.79905(17) 0.0465(5) Uani 1 1 d . . . . .
C13A C 0.5464(4) 0.1603(3) 1.1467(3) 0.0475(7) Uani 0.748(2) 1 d D U P A 1
F1A F 0.5727(4) 0.1265(3) 1.2518(2) 0.0825(9) Uani 0.748(2) 1 d D U P A 1
F2A F 0.4060(2) 0.24548(19) 1.14659(19) 0.0523(5) Uani 0.748(2) 1 d D . P A 1
F3A F 0.5246(4) 0.0664(3) 1.1189(3) 0.0758(9) Uani 0.748(2) 1 d D U P A 1
S1A S 0.71017(10) 0.22121(7) 1.05117(6) 0.0357(2) Uani 0.748(2) 1 d D . P A 1
O1A O 0.6621(5) 0.2585(7) 0.9420(3) 0.0448(11) Uani 0.748(2) 1 d D . P A 1
O2A O 0.8476(5) 0.1173(3) 1.0612(4) 0.0532(9) Uani 0.748(2) 1 d D . P A 1
O3A O 0.7078(5) 0.3267(7) 1.0925(5) 0.0443(9) Uani 0.748(2) 1 d D . P A 1
C13B C 0.6847(10) 0.1111(7) 1.0962(6) 0.059(2) Uani 0.252(2) 1 d D U P A 2
F1B F 0.5955(11) 0.0510(8) 1.0716(8) 0.068(2) Uani 0.252(2) 1 d D U P A 2
F2B F 0.8394(11) 0.0708(9) 1.0526(11) 0.069(3) Uani 0.252(2) 1 d D . P A 2
F3B F 0.6687(14) 0.0830(8) 1.2075(6) 0.084(2) Uani 0.252(2) 1 d D U P A 2
S1B S 0.6173(3) 0.2787(2) 1.04070(17) 0.0371(7) Uani 0.252(2) 1 d D . P A 2
O1B O 0.6326(13) 0.2803(18) 0.9255(6) 0.032(2) Uani 0.252(2) 1 d D . P A 2
O2B O 0.4496(7) 0.3056(11) 1.0899(7) 0.065(2) Uani 0.252(2) 1 d D . P A 2
O3B O 0.7349(18) 0.321(2) 1.0722(19) 0.0443(9) Uani 0.252(2) 1 d D . P A 2
C14A C 1.1897(5) 0.0884(4) 0.5122(3) 0.0434(10) Uani 0.724(3) 1 d D U P A 1
F4A F 1.1327(4) -0.0007(2) 0.5870(3) 0.0770(9) Uani 0.724(3) 1 d D U P A 1
F5A F 1.2324(3) 0.0581(2) 0.4136(2) 0.0674(7) Uani 0.724(3) 1 d D U P A 1
F6A F 1.3237(3) 0.0905(3) 0.5415(3) 0.0707(8) Uani 0.724(3) 1 d D U P A 1
S2A S 1.0423(3) 0.2383(2) 0.5056(2) 0.0348(4) Uani 0.724(3) 1 d D . P A 1
O4A O 1.0120(3) 0.2546(2) 0.61944(18) 0.0422(5) Uani 0.724(3) 1 d D . P A 1
O5A O 0.9096(3) 0.2215(3) 0.4721(3) 0.0625(9) Uani 0.724(3) 1 d D . P A 1
O6A O 1.1306(4) 0.3212(2) 0.4265(2) 0.0663(8) Uani 0.724(3) 1 d D . P A 1
C14B C 1.1897(11) 0.1325(9) 0.5047(7) 0.054(3) Uani 0.276(3) 1 d D U P A 2
F4B F 1.1452(12) 0.0359(7) 0.4981(10) 0.090(3) Uani 0.276(3) 1 d D U P A 2
F5B F 1.3035(8) 0.1571(7) 0.4172(8) 0.096(3) Uani 0.276(3) 1 d D U P A 2
F6B F 1.2498(12) 0.1004(8) 0.5987(8) 0.080(2) Uani 0.276(3) 1 d D U P A 2
S2B S 1.0241(9) 0.2700(5) 0.5031(6) 0.0404(13) Uani 0.276(3) 1 d D . P A 2
O4B O 0.9198(11) 0.2317(9) 0.6057(6) 0.080(3) Uani 0.276(3) 1 d D . P A 2
O5B O 0.9569(9) 0.2820(8) 0.4080(6) 0.0523(18) Uani 0.276(3) 1 d D . P A 2
O6B O 1.0901(8) 0.3668(6) 0.5027(7) 0.0561(19) Uani 0.276(3) 1 d D . P A 2

loop_
_atom_site_aniso_label
_atom_site_aniso_U_11
_atom_site_aniso_U_22
_atom_site_aniso_U_33
_atom_site_aniso_U_23
_atom_site_aniso_U_13
_atom_site_aniso_U_12
C1 0.0419(13) 0.0733(18) 0.0707(18) -0.0378(15) -0.0161(12) 0.0080(12)
C2 0.0392(13) 0.109(3) 0.0663(18) -0.0445(18) -0.0168(12) 0.0055(15)
C3 0.0367(12) 0.117(3) 0.0422(13) -0.0309(15) -0.0018(10) -0.0257(14)
C4 0.0428(12) 0.0790(17) 0.0354(11) -0.0234(11) 0.0034(9) -0.0288(12)
C5 0.0323(10) 0.0552(13) 0.0349(10) -0.0188(9) 0.0032(8) -0.0161(9)
C6 0.0437(12) 0.0399(11) 0.0536(13) -0.0199(10) -0.0072(10) -0.0148(9)
C7 0.0371(11) 0.0341(10) 0.0641(15) -0.0171(10) -0.0098(10) -0.0055(9)
C8 0.0356(10) 0.0419(11) 0.0412(11) -0.0082(9) -0.0070(9) -0.0122(9)
C9 0.0356(11) 0.0556(14) 0.0434(12) -0.0010(10) -0.0050(9) -0.0120(10)
C10 0.0423(13) 0.084(2) 0.0439(13) -0.0006(13) -0.0127(10) -0.0266(13)
C11 0.0753(19) 0.078(2) 0.0578(16) -0.0068(14) -0.0278(14) -0.0428(17)
C12 0.0779(19) 0.0528(14) 0.0622(16) -0.0137(12) -0.0303(14) -0.0266(14)
C15 0.0642(15) 0.0406(12) 0.0329(10) -0.0093(9) -0.0118(10) -0.0185(11)
C16 0.105(2) 0.0330(12) 0.0577(15) -0.0059(11) -0.0367(16) -0.0158(13)
Mn1 0.04007(18) 0.03386(17) 0.04160(18) -0.01972(13) -0.01025(13) -0.00278(13)
N1 0.0318(9) 0.0532(11) 0.0493(11) -0.0261(9) -0.0046(8) -0.0028(8)
N2 0.0372(9) 0.0371(9) 0.0515(11) -0.0186(8) -0.0095(8) -0.0076(7)
N3 0.0517(11) 0.0395(10) 0.0505(11) -0.0130(8) -0.0192(9) -0.0137(8)
N4 0.0568(12) 0.0398(10) 0.0471(11) -0.0179(8) -0.0104(9) -0.0094(9)
C13A 0.0538(18) 0.0375(15) 0.0474(17) -0.0036(13) -0.0130(14) -0.0081(13)
F1A 0.0743(18) 0.107(2) 0.0446(14) 0.0216(14) -0.0155(12) -0.0239(16)
F2A 0.0440(11) 0.0544(12) 0.0537(13) -0.0139(10) -0.0031(10) -0.0083(9)
F3A 0.0676(19) 0.0452(13) 0.114(3) -0.0214(15) -0.0019(16) -0.0218(14)
S1A 0.0391(5) 0.0322(4) 0.0345(3) -0.0103(3) -0.0111(3) -0.0010(3)
O1A 0.0346(19) 0.058(3) 0.0398(14) -0.0167(15) -0.0133(13) 0.0024(19)
O2A 0.0505(16) 0.0421(19) 0.0664(18) -0.0164(17) -0.0250(13) 0.0052(14)
O3A 0.0441(19) 0.0434(11) 0.048(3) -0.0230(15) -0.0016(16) -0.0082(17)
C13B 0.066(6) 0.055(5) 0.054(5) 0.005(4) -0.019(5) -0.023(5)
F1B 0.076(6) 0.050(4) 0.087(6) 0.000(4) -0.027(5) -0.032(4)
F2B 0.051(4) 0.060(6) 0.086(6) -0.007(5) -0.027(4) 0.001(4)
F3B 0.122(7) 0.067(5) 0.053(4) 0.016(4) -0.042(5) -0.017(5)
S1B 0.0357(13) 0.0382(12) 0.0307(10) -0.0028(8) -0.0094(8) -0.0015(10)
O1B 0.019(4) 0.037(6) 0.044(5) -0.018(4) -0.017(3) 0.007(4)
O2B 0.038(4) 0.111(8) 0.044(4) -0.030(5) -0.007(3) -0.005(4)
O3B 0.0441(19) 0.0434(11) 0.048(3) -0.0230(15) -0.0016(16) -0.0082(17)
C14A 0.0458(18) 0.043(3) 0.0441(18) -0.0169(17) -0.0076(14) -0.0089(17)
F4A 0.105(2) 0.0375(12) 0.0741(18) -0.0117(12) 0.0111(16) -0.0188(12)
F5A 0.0724(16) 0.0698(15) 0.0527(13) -0.0338(12) -0.0084(11) 0.0095(12)
F6A 0.0489(15) 0.0751(17) 0.093(2) -0.0321(17) -0.0318(14) 0.0053(13)
S2A 0.0370(7) 0.0372(8) 0.0341(5) -0.0118(5) -0.0067(4) -0.0111(6)
O4A 0.0480(13) 0.0473(12) 0.0386(11) -0.0214(9) -0.0032(10) -0.0149(10)
O5A 0.0432(14) 0.083(2) 0.078(2) -0.0493(18) -0.0234(15) -0.0009(14)
O6A 0.0779(19) 0.0455(14) 0.0578(17) 0.0045(12) 0.0055(14) -0.0190(13)
C14B 0.068(6) 0.047(7) 0.061(6) -0.016(5) -0.021(5) -0.021(5)
F4B 0.115(6) 0.046(4) 0.135(8) -0.027(5) -0.057(6) -0.023(4)
F5B 0.047(3) 0.087(5) 0.126(6) -0.033(4) 0.020(4) 0.004(3)
F6B 0.089(6) 0.060(4) 0.095(6) 0.001(4) -0.061(5) -0.004(4)
S2B 0.0375(18) 0.052(3) 0.0389(17) -0.021(2) -0.0077(12) -0.011(2)
O4B 0.082(6) 0.124(8) 0.050(4) -0.047(5) 0.022(4) -0.048(5)
O5B 0.046(4) 0.067(5) 0.052(4) -0.029(4) -0.022(3) -0.002(3)
O6B 0.060(4) 0.042(3) 0.078(5) -0.011(3) -0.034(4) -0.015(3)

loop_
_atom_type_symbol
_atom_type_description
_atom_type_scat_dispersion_real
_atom_type_scat_dispersion_imag
_atom_type_scat_source
C C 0.0033 0.0016 'International Tables Vol C Tables 4.2.6.8 and 6.1.1.4'
H H 0.0000 0.0000 'International Tables Vol C Tables 4.2.6.8 and 6.1.1.4'
N N 0.0061 0.0033 'International Tables Vol C Tables 4.2.6.8 and 6.1.1.4'
O O 0.0106 0.0060 'International Tables Vol C Tables 4.2.6.8 and 6.1.1.4'
F F 0.0171 0.0103 'International Tables Vol C Tables 4.2.6.8 and 6.1.1.4'
S S 0.1246 0.1234 'International Tables Vol C Tables 4.2.6.8 and 6.1.1.4'
Mn Mn 0.3368 0.7283 'International Tables Vol C Tables 4.2.6.8 and 6.1.1.4'

loop_
_geom_angle_atom_site_label_1
_geom_angle_atom_site_label_2
_geom_angle_atom_site_label_3
_geom_angle
_geom_angle_site_symmetry_1
_geom_angle_site_symmetry_3
_geom_angle_publ_flag
N1 C1 C2 121.8(3) . . ?
N1 C1 H1 119.1 . . ?
C2 C1 H1 119.1 . . ?
C3 C2 C1 119.2(3) . . ?
C3 C2 H2B 120.4 . . ?
C1 C2 H2B 120.4 . . ?
C2 C3 C4 119.4(2) . . ?
C2 C3 H3 120.3 . . ?
C4 C3 H3 120.3 . . ?
C3 C4 C5 119.1(3) . . ?
C3 C4 H4 120.5 . . ?
C5 C4 H4 120.5 . . ?
N1 C5 C4 121.3(2) . . ?
N1 C5 C6 117.04(18) . . ?
C4 C5 C6 121.6(2) . . ?
N2 C6 C5 111.72(17) . . ?
N2 C6 H6A 109.3 . . ?
C5 C6 H6A 109.3 . . ?
N2 C6 H6B 109.3 . . ?
C5 C6 H6B 109.3 . . ?
H6A C6 H6B 107.9 . . ?
N2 C7 C8 111.64(18) . . ?
N2 C7 H7A 109.3 . . ?
C8 C7 H7A 109.3 . . ?
N2 C7 H7B 109.3 . . ?
C8 C7 H7B 109.3 . . ?
H7A C7 H7B 108.0 . . ?
N3 C8 C9 122.4(2) . . ?
N3 C8 C7 116.89(19) . . ?
C9 C8 C7 120.6(2) . . ?
C10 C9 C8 118.4(2) . . ?
C10 C9 H9 120.8 . . ?
C8 C9 H9 120.8 . . ?
C11 C10 C9 119.3(2) . . ?
C11 C10 H10 120.3 . . ?
C9 C10 H10 120.3 . . ?
C10 C11 C12 119.3(2) . . ?
C10 C11 H11 120.3 . . ?
C12 C11 H11 120.3 . . ?
N3 C12 C11 122.2(3) . . ?
N3 C12 H12 118.9 . . ?
C11 C12 H12 118.9 . . ?
N4 C15 C16 177.9(3) . . ?
C15 C16 H16A 109.5 . . ?
C15 C16 H16B 109.5 . . ?
H16A C16 H16B 109.5 . . ?
C15 C16 H16C 109.5 . . ?
H16A C16 H16C 109.5 . . ?
H16B C16 H16C 109.5 . . ?
O4B Mn1 N4 77.7(3) . . ?
O4B Mn1 O1B 157.0(4) . . ?
N4 Mn1 O1B 93.3(5) . . ?
O4B Mn1 N3 79.2(3) . . ?
N4 Mn1 N3 102.04(7) . . ?
O1B Mn1 N3 82.1(3) . . ?
N4 Mn1 O4A 88.95(8) . . ?
N3 Mn1 O4A 99.70(8) . . ?
O4B Mn1 N1 107.9(3) . . ?
N4 Mn1 N1 108.42(8) . . ?
O1B Mn1 N1 95.0(3) . . ?
N3 Mn1 N1 149.52(7) . . ?
O4A Mn1 N1 82.02(8) . . ?
N4 Mn1 O1A 88.7(2) . . ?
N3 Mn1 O1A 90.99(12) . . ?
O4A Mn1 O1A 169.32(12) . . ?
N1 Mn1 O1A 88.85(15) . . ?
O4B Mn1 N2 102.1(3) . . ?
N4 Mn1 N2 176.36(7) . . ?
O1B Mn1 N2 85.5(5) . . ?
N3 Mn1 N2 74.38(7) . . ?
O4A Mn1 N2 92.35(8) . . ?
N1 Mn1 N2 75.14(7) . . ?
O1A Mn1 N2 90.6(2) . . ?
C5 N1 C1 119.1(2) . . ?
C5 N1 Mn1 115.62(15) . . ?
C1 N1 Mn1 125.14(18) . . ?
C7 N2 C6 115.47(18) . . ?
C7 N2 Mn1 110.91(13) . . ?
C6 N2 Mn1 110.40(14) . . ?
C7 N2 H2A 103.9(18) . . ?
C6 N2 H2A 107.2(18) . . ?
Mn1 N2 H2A 108.5(18) . . ?
C8 N3 C12 118.2(2) . . ?
C8 N3 Mn1 116.39(14) . . ?
C12 N3 Mn1 125.31(18) . . ?
C15 N4 Mn1 167.4(2) . . ?
F3A C13A F1A 109.7(3) . . ?
F3A C13A F2A 106.0(3) . . ?
F1A C13A F2A 106.1(3) . . ?
F3A C13A S1A 112.3(2) . . ?
F1A C13A S1A 110.7(2) . . ?
F2A C13A S1A 111.7(2) . . ?
O2A S1A O1A 113.7(3) . . ?
O2A S1A O3A 117.6(3) . . ?
O1A S1A O3A 112.3(4) . . ?
O2A S1A C13A 103.4(2) . . ?
O1A S1A C13A 104.5(3) . . ?
O3A S1A C13A 103.4(2) . . ?
S1A O1A Mn1 128.8(2) . . ?
F3B C13B F1B 106.4(8) . . ?
F3B C13B F2B 108.8(9) . . ?
F1B C13B F2B 109.8(9) . . ?
F3B C13B S1B 111.5(6) . . ?
F1B C13B S1B 110.7(6) . . ?
F2B C13B S1B 109.5(7) . . ?
O1B S1B O2B 109.2(5) . . ?
O1B S1B O3B 117.8(11) . . ?
O2B S1B O3B 122.7(7) . . ?
O1B S1B C13B 99.4(8) . . ?
O2B S1B C13B 102.6(6) . . ?
O3B S1B C13B 100.3(11) . . ?
S1B O1B Mn1 141.0(7) . . ?
F4A C14A F5A 108.3(4) . . ?
F4A C14A F6A 107.2(3) . . ?
F5A C14A F6A 107.0(3) . . ?
F4A C14A S2A 111.6(3) . . ?
F5A C14A S2A 111.5(3) . . ?
F6A C14A S2A 111.1(3) . . ?
O5A S2A O6A 116.9(3) . . ?
O5A S2A O4A 114.9(2) . . ?
O6A S2A O4A 112.9(2) . . ?
O5A S2A C14A 104.1(2) . . ?
O6A S2A C14A 102.5(2) . . ?
O4A S2A C14A 103.1(2) . . ?
S2A O4A Mn1 141.61(19) . . ?
F5B C14B F4B 108.8(10) . . ?
F5B C14B F6B 109.4(9) . . ?
F4B C14B F6B 107.1(9) . . ?
F5B C14B S2B 108.1(6) . . ?
F4B C14B S2B 112.4(7) . . ?
F6B C14B S2B 111.0(7) . . ?
O6B S2B O5B 117.1(6) . . ?
O6B S2B O4B 114.4(7) . . ?
O5B S2B O4B 111.3(7) . . ?
O6B S2B C14B 106.4(6) . . ?
O5B S2B C14B 104.7(5) . . ?
O4B S2B C14B 100.9(6) . . ?
S2B O4B Mn1 143.8(6) . . ?

loop_
_geom_bond_atom_site_label_1
_geom_bond_atom_site_label_2
_geom_bond_distance
_geom_bond_site_symmetry_2
_geom_bond_publ_flag
C1 N1 1.352(3) . ?
C1 C2 1.384(4) . ?
C1 H1 0.9500 . ?
C2 C3 1.370(5) . ?
C2 H2B 0.9500 . ?
C3 C4 1.383(4) . ?
C3 H3 0.9500 . ?
C4 C5 1.395(3) . ?
C4 H4 0.9500 . ?
C5 N1 1.341(3) . ?
C5 C6 1.506(3) . ?
C6 N2 1.460(3) . ?
C6 H6A 0.9900 . ?
C6 H6B 0.9900 . ?
C7 N2 1.457(3) . ?
C7 C8 1.509(3) . ?
C7 H7A 0.9900 . ?
C7 H7B 0.9900 . ?
C8 N3 1.343(3) . ?
C8 C9 1.393(3) . ?
C9 C10 1.381(4) . ?
C9 H9 0.9500 . ?
C10 C11 1.374(4) . ?
C10 H10 0.9500 . ?
C11 C12 1.381(4) . ?
C11 H11 0.9500 . ?
C12 N3 1.346(3) . ?
C12 H12 0.9500 . ?
C15 N4 1.131(3) . ?
C15 C16 1.460(3) . ?
C16 H16A 0.9800 . ?
C16 H16B 0.9800 . ?
C16 H16C 0.9800 . ?
Mn1 O4B 2.154(6) . ?
Mn1 N4 2.186(2) . ?
Mn1 O1B 2.224(7) . ?
Mn1 N3 2.226(2) . ?
Mn1 O4A 2.237(2) . ?
Mn1 N1 2.2392(19) . ?
Mn1 O1A 2.245(3) . ?
Mn1 N2 2.2468(19) . ?
N2 H2A 1.00(3) . ?
C13A F3A 1.315(4) . ?
C13A F1A 1.328(4) . ?
C13A F2A 1.333(3) . ?
C13A S1A 1.821(3) . ?
S1A O2A 1.432(4) . ?
S1A O1A 1.447(3) . ?
S1A O3A 1.455(4) . ?
C13B F3B 1.328(7) . ?
C13B F1B 1.333(7) . ?
C13B F2B 1.334(7) . ?
C13B S1B 1.836(8) . ?
S1B O1B 1.419(7) . ?
S1B O2B 1.434(6) . ?
S1B O3B 1.449(8) . ?
C14A F4A 1.319(4) . ?
C14A F5A 1.321(4) . ?
C14A F6A 1.332(4) . ?
C14A S2A 1.827(5) . ?
S2A O5A 1.420(3) . ?
S2A O6A 1.433(3) . ?
S2A O4A 1.450(3) . ?
C14B F5B 1.326(7) . ?
C14B F4B 1.326(7) . ?
C14B F6B 1.326(7) . ?
C14B S2B 1.811(9) . ?
S2B O6B 1.413(6) . ?
S2B O5B 1.418(6) . ?
S2B O4B 1.432(7) . ?

loop_
_geom_torsion_atom_site_label_1
_geom_torsion_atom_site_label_2
_geom_torsion_atom_site_label_3
_geom_torsion_atom_site_label_4
_geom_torsion
_geom_torsion_site_symmetry_1
_geom_torsion_site_symmetry_2
_geom_torsion_site_symmetry_3
_geom_torsion_site_symmetry_4
_geom_torsion_publ_flag
N1 C1 C2 C3 0.7(5) . . . . ?
C1 C2 C3 C4 -0.2(4) . . . . ?
C2 C3 C4 C5 0.0(4) . . . . ?
C3 C4 C5 N1 -0.3(3) . . . . ?
C3 C4 C5 C6 176.6(2) . . . . ?
N1 C5 C6 N2 -28.9(3) . . . . ?
C4 C5 C6 N2 154.1(2) . . . . ?
N2 C7 C8 N3 22.3(3) . . . . ?
N2 C7 C8 C9 -160.2(2) . . . . ?
N3 C8 C9 C10 0.7(4) . . . . ?
C7 C8 C9 C10 -176.6(2) . . . . ?
C8 C9 C10 C11 -1.3(4) . . . . ?
C9 C10 C11 C12 0.3(4) . . . . ?
C10 C11 C12 N3 1.4(5) . . . . ?
C4 C5 N1 C1 0.7(3) . . . . ?
C6 C5 N1 C1 -176.3(2) . . . . ?
C4 C5 N1 Mn1 -175.67(16) . . . . ?
C6 C5 N1 Mn1 7.3(3) . . . . ?
C2 C1 N1 C5 -0.9(4) . . . . ?
C2 C1 N1 Mn1 175.1(2) . . . . ?
C8 C7 N2 C6 -160.4(2) . . . . ?
C8 C7 N2 Mn1 -33.9(2) . . . . ?
C5 C6 N2 C7 161.9(2) . . . . ?
C5 C6 N2 Mn1 35.1(2) . . . . ?
C9 C8 N3 C12 0.9(4) . . . . ?
C7 C8 N3 C12 178.3(2) . . . . ?
C9 C8 N3 Mn1 -176.19(17) . . . . ?
C7 C8 N3 Mn1 1.2(3) . . . . ?
C11 C12 N3 C8 -2.0(4) . . . . ?
C11 C12 N3 Mn1 174.8(2) . . . . ?
F3A C13A S1A O2A -59.9(3) . . . . ?
F1A C13A S1A O2A 63.1(3) . . . . ?
F2A C13A S1A O2A -178.9(2) . . . . ?
F3A C13A S1A O1A 59.3(4) . . . . ?
F1A C13A S1A O1A -177.7(4) . . . . ?
F2A C13A S1A O1A -59.7(4) . . . . ?
F3A C13A S1A O3A 176.9(4) . . . . ?
F1A C13A S1A O3A -60.0(4) . . . . ?
F2A C13A S1A O3A 58.0(4) . . . . ?
O2A S1A O1A Mn1 -38.5(7) . . . . ?
O3A S1A O1A Mn1 98.1(5) . . . . ?
C13A S1A O1A Mn1 -150.5(5) . . . . ?
F3B C13B S1B O1B -174.7(9) . . . . ?
F1B C13B S1B O1B -56.5(9) . . . . ?
F2B C13B S1B O1B 64.7(9) . . . . ?
F3B C13B S1B O2B -62.5(8) . . . . ?
F1B C13B S1B O2B 55.7(8) . . . . ?
F2B C13B S1B O2B 176.9(7) . . . . ?
F3B C13B S1B O3B 64.6(10) . . . . ?
F1B C13B S1B O3B -177.2(10) . . . . ?
F2B C13B S1B O3B -55.9(10) . . . . ?
O2B S1B O1B Mn1 175.3(16) . . . . ?
O3B S1B O1B Mn1 29(2) . . . . ?
C13B S1B O1B Mn1 -77.7(19) . . . . ?
F4A C14A S2A O5A -61.3(4) . . . . ?
F5A C14A S2A O5A 59.9(4) . . . . ?
F6A C14A S2A O5A 179.1(3) . . . . ?
F4A C14A S2A O6A 176.4(3) . . . . ?
F5A C14A S2A O6A -62.4(4) . . . . ?
F6A C14A S2A O6A 56.9(4) . . . . ?
F4A C14A S2A O4A 59.0(3) . . . . ?
F5A C14A S2A O4A -179.8(3) . . . . ?
F6A C14A S2A O4A -60.6(3) . . . . ?
O5A S2A O4A Mn1 -0.3(4) . . . . ?
O6A S2A O4A Mn1 137.3(2) . . . . ?
C14A S2A O4A Mn1 -112.9(3) . . . . ?
F5B C14B S2B O6B -56.0(9) . . . . ?
F4B C14B S2B O6B -176.0(8) . . . . ?
F6B C14B S2B O6B 64.0(9) . . . . ?
F5B C14B S2B O5B 68.7(9) . . . . ?
F4B C14B S2B O5B -51.3(10) . . . . ?
F6B C14B S2B O5B -171.3(8) . . . . ?
F5B C14B S2B O4B -175.6(8) . . . . ?
F4B C14B S2B O4B 64.4(9) . . . . ?
F6B C14B S2B O4B -55.6(9) . . . . ?
O6B S2B O4B Mn1 -0.8(15) . . . . ?
O5B S2B O4B Mn1 -136.4(10) . . . . ?
C14B S2B O4B Mn1 112.9(11) . . . . ?
